data_1565545
loop_
_publ_author_name
'Vijayan, Paranthaman'
'Yadav, Samanta'
'Yadav, Sunil'
'Gupta, Rajeev'

_publ_section_title
;
 Ruthenium(II) complexes of pyridine-carboxamide ligands bearing appended
 benzothiazole/benzimidazole rings: Structural diversity and catalysis
;
_journal_name_full 'Inorganica Chimica Acta'
_journal_page_first 119285
_journal_paper_doi 10.1016/j.ica.2019.119285
_journal_volume 502
_journal_year 2020
_chemical_formula_moiety 'C50 H39 N3 O2 P2 Ru S'
_chemical_formula_sum 'C50 H39 N3 O2 P2 Ru S'
_chemical_formula_weight 908.91
_space_group_crystal_system monoclinic
_space_group_IT_number 14
_space_group_name_Hall '-P 2yn'
_space_group_name_H-M_alt 'P 1 21/n 1'
_atom_sites_solution_hydrogens mixed
_audit_creation_method SHELXL-2016/4
_cell_angle_alpha 90
_cell_angle_beta 91.034(3)
_cell_angle_gamma 90
_cell_formula_units_Z 4
_cell_length_a 10.8987(4)
_cell_length_b 16.1704(5)
_cell_length_c 24.0492(8)
_cell_measurement_reflns_used 9948
_cell_measurement_temperature 298(2)
_cell_measurement_theta_max 25.3190
_cell_measurement_theta_min 3.5380
_cell_volume 4237.7(2)
_computing_structure_refinement 'SHELXL-2016/4 (Sheldrick, 2016)'
_diffrn_ambient_temperature 298(2)
_diffrn_measured_fraction_theta_full 0.998
_diffrn_measured_fraction_theta_max 0.915
_diffrn_measurement_device_type XcaliburSapphire3
_diffrn_radiation_type MoK\a
_diffrn_radiation_wavelength 0.71073
_diffrn_reflns_av_R_equivalents 0.0801
_diffrn_reflns_av_unetI/netI 0.0866
_diffrn_reflns_Laue_measured_fraction_full 0.998
_diffrn_reflns_Laue_measured_fraction_max 0.915
_diffrn_reflns_limit_h_max 15
_diffrn_reflns_limit_h_min -15
_diffrn_reflns_limit_k_max 22
_diffrn_reflns_limit_k_min -22
_diffrn_reflns_limit_l_max 33
_diffrn_reflns_limit_l_min -33
_diffrn_reflns_number 64546
_diffrn_reflns_point_group_measured_fraction_full 0.998
_diffrn_reflns_point_group_measured_fraction_max 0.915
_diffrn_reflns_theta_full 25.242
_diffrn_reflns_theta_max 29.608
_diffrn_reflns_theta_min 3.241
_exptl_absorpt_coefficient_mu 0.539
_exptl_absorpt_correction_type none
_exptl_crystal_colour YELLOW
_exptl_crystal_density_diffrn 1.425
_exptl_crystal_description BLOCK
_exptl_crystal_F_000 1864
_exptl_crystal_size_max 0.20
_exptl_crystal_size_mid 0.18
_exptl_crystal_size_min 0.16
_refine_diff_density_max 0.445
_refine_diff_density_min -0.344
_refine_diff_density_rms 0.073
_refine_ls_extinction_coef .
_refine_ls_extinction_method none
_refine_ls_goodness_of_fit_ref 0.989
_refine_ls_hydrogen_treatment mixed
_refine_ls_matrix_type full
_refine_ls_number_parameters 536
_refine_ls_number_reflns 10915
_refine_ls_number_restraints 0
_refine_ls_restrained_S_all 0.989
_refine_ls_R_factor_all 0.1104
_refine_ls_R_factor_gt 0.0535
_refine_ls_shift/su_max 0.002
_refine_ls_shift/su_mean 0.000
_refine_ls_structure_factor_coef Fsqd
_refine_ls_weighting_details 'w=1/[\s^2^(Fo^2^)+(0.0472P)^2^] where P=(Fo^2^+2Fc^2^)/3'
_refine_ls_weighting_scheme calc
_refine_ls_wR_factor_gt 0.0983
_refine_ls_wR_factor_ref 0.1169
_reflns_Friedel_coverage 0.000
_reflns_Friedel_fraction_full .
_reflns_Friedel_fraction_max .
_reflns_number_gt 6777
_reflns_number_total 11930
_reflns_threshold_expression 'I > 2\s(I)'
_cod_data_source_file ICA-2020-502-119285.cif
_cod_data_source_block 6
_cod_original_sg_symbol_H-M 'P 21/n'
_cod_database_code 1565545
_shelx_shelxl_version_number 2016/4
_shelx_space_group_comment
;
The symmetry employed for this shelxl refinement is uniquely defined
by the following loop, which should always be used as a source of
symmetry information in preference to the above space-group names.
They are only intended as comments.
;

loop_
_space_group_symop_operation_xyz
'x, y, z'
'-x+1/2, y+1/2, -z+1/2'
'-x, -y, -z'
'x-1/2, -y-1/2, z-1/2'

loop_
_atom_site_label
_atom_site_type_symbol
_atom_site_fract_x
_atom_site_fract_y
_atom_site_fract_z
_atom_site_U_iso_or_equiv
_atom_site_adp_type
_atom_site_occupancy
_atom_site_site_symmetry_order
_atom_site_calc_flag
_atom_site_refinement_flags_posn
_atom_site_refinement_flags_adp
_atom_site_refinement_flags_occupancy
_atom_site_disorder_assembly
_atom_site_disorder_group
RU01 Ru 0.71369(2) 0.32984(2) 0.56152(2) 0.03431(9) Uani 1 1 d . . . . .
P2 P 0.74589(7) 0.39615(5) 0.64874(3) 0.0371(2) Uani 1 1 d . . . . .
P1 P 0.69401(7) 0.27586(5) 0.47035(3) 0.0381(2) Uani 1 1 d . . . . .
S1 S 0.68764(9) 0.05585(5) 0.64697(4) 0.0593(3) Uani 1 1 d . . . . .
N2 N 0.7463(2) 0.20535(15) 0.59791(10) 0.0385(6) Uani 1 1 d . . . . .
O1 O 0.9014(2) 0.10992(15) 0.61374(10) 0.0615(7) Uani 1 1 d . . . . .
C33 C 0.9389(5) 0.2290(3) 0.74253(18) 0.0900(16) Uani 1 1 d . . . . .
H33 H 0.921167 0.182166 0.763306 0.108 Uiso 1 1 calc R U . . .
N3 N 0.5438(3) 0.17899(16) 0.62163(12) 0.0474(7) Uani 1 1 d . . . . .
O2 O 0.4437(2) 0.36225(18) 0.55679(12) 0.0780(9) Uani 1 1 d . . . . .
C13 C 0.8049(3) 0.19419(19) 0.45494(13) 0.0391(8) Uani 1 1 d . . . . .
N1 N 0.9089(2) 0.31268(17) 0.55855(11) 0.0412(6) Uani 1 1 d . . . . .
C6 C 0.6580(3) 0.15518(19) 0.61975(13) 0.0423(8) Uani 1 1 d . . . . .
C43 C 0.7911(3) 0.50559(19) 0.64716(14) 0.0434(8) Uani 1 1 d . . . . .
C38 C 0.5337(3) 0.3364(2) 0.69825(15) 0.0499(9) Uani 1 1 d . . . . .
H38 H 0.528376 0.300843 0.667937 0.060 Uiso 1 1 calc R U . . .
C37 C 0.6238(3) 0.3964(2) 0.70045(13) 0.0421(8) Uani 1 1 d . . . . .
C19 C 0.7124(3) 0.34974(19) 0.41351(14) 0.0439(8) Uani 1 1 d . . . . .
C50 C 0.5482(4) 0.3479(2) 0.56039(14) 0.0494(9) Uani 1 1 d . . . . .
C20 C 0.7717(3) 0.3325(2) 0.36500(15) 0.0571(10) Uani 1 1 d . . . . .
H20 H 0.810800 0.281712 0.361202 0.069 Uiso 1 1 calc R U . . .
C2 C 1.1135(4) 0.3545(3) 0.53874(17) 0.0720(12) Uani 1 1 d . . . . .
H2 H 1.166855 0.395082 0.526243 0.086 Uiso 1 1 calc R U . . .
C49 C 0.8631(3) 0.1783(2) 0.59745(13) 0.0425(8) Uani 1 1 d . . . . .
C7 C 0.5329(4) 0.0465(2) 0.66094(15) 0.0548(9) Uani 1 1 d . . . . .
C44 C 0.8628(3) 0.5409(2) 0.68926(17) 0.0590(10) Uani 1 1 d . . . . .
H44 H 0.895512 0.507569 0.717358 0.071 Uiso 1 1 calc R U . . .
C18 C 0.9262(3) 0.2134(2) 0.44582(14) 0.0504(9) Uani 1 1 d . . . . .
H18 H 0.950180 0.268563 0.444754 0.060 Uiso 1 1 calc R U . . .
C32 C 0.8438(4) 0.2756(2) 0.71910(14) 0.0632(11) Uani 1 1 d . . . . .
H32 H 0.762659 0.260375 0.724633 0.076 Uiso 1 1 calc R U . . .
C25 C 0.5482(3) 0.2259(2) 0.45095(15) 0.0506(9) Uani 1 1 d . . . . .
C12 C 0.4714(3) 0.1179(2) 0.64459(14) 0.0493(9) Uani 1 1 d . . . . .
C8 C 0.4675(5) -0.0192(3) 0.68387(17) 0.0723(12) Uani 1 1 d . . . . .
H8 H 0.508014 -0.067216 0.695052 0.087 Uiso 1 1 calc R U . . .
C21 C 0.7750(4) 0.3883(3) 0.32177(16) 0.0688(11) Uani 1 1 d . . . . .
H21 H 0.816781 0.375493 0.289526 0.083 Uiso 1 1 calc R U . . .
C39 C 0.4506(3) 0.3292(2) 0.74154(16) 0.0569(10) Uani 1 1 d . . . . .
H39 H 0.391027 0.287996 0.739982 0.068 Uiso 1 1 calc R U . . .
C48 C 0.7447(4) 0.5566(2) 0.60579(16) 0.0616(10) Uani 1 1 d . . . . .
H48 H 0.697061 0.534520 0.576960 0.074 Uiso 1 1 calc R U . . .
C11 C 0.3454(4) 0.1251(3) 0.65246(15) 0.0624(10) Uani 1 1 d . . . . .
H11 H 0.304500 0.173788 0.643081 0.075 Uiso 1 1 calc R U . . .
C14 C 0.7721(4) 0.1112(2) 0.45636(15) 0.0595(10) Uani 1 1 d . . . . .
H14 H 0.691048 0.096389 0.462518 0.071 Uiso 1 1 calc R U . . .
C46 C 0.8397(5) 0.6737(3) 0.6489(2) 0.0862(15) Uani 1 1 d . . . . .
H46 H 0.855926 0.730152 0.649187 0.103 Uiso 1 1 calc R U . . .
C41 C 0.5404(4) 0.4430(3) 0.78735(17) 0.0742(12) Uani 1 1 d . . . . .
H41 H 0.542508 0.479855 0.817070 0.089 Uiso 1 1 calc R U . . .
C31 C 0.8705(3) 0.3447(2) 0.68754(13) 0.0461(9) Uani 1 1 d . . . . .
C36 C 0.9934(3) 0.3662(2) 0.68049(15) 0.0582(10) Uani 1 1 d . . . . .
H36 H 1.012621 0.412518 0.659452 0.070 Uiso 1 1 calc R U . . .
C40 C 0.4552(4) 0.3812(3) 0.78577(16) 0.0631(11) Uani 1 1 d . . . . .
H40 H 0.400833 0.374688 0.814807 0.076 Uiso 1 1 calc R U . . .
C17 C 1.0127(4) 0.1520(3) 0.43821(15) 0.0626(11) Uani 1 1 d . . . . .
H17 H 1.094113 0.166142 0.432165 0.075 Uiso 1 1 calc R U . . .
C16 C 0.9791(4) 0.0709(3) 0.43956(16) 0.0698(12) Uani 1 1 d . . . . .
H16 H 1.037052 0.029567 0.434331 0.084 Uiso 1 1 calc R U . . .
C4 C 1.0760(3) 0.2212(3) 0.57420(15) 0.0577(10) Uani 1 1 d . . . . .
H4 H 1.104312 0.169664 0.585839 0.069 Uiso 1 1 calc R U . . .
C24 C 0.6550(5) 0.4252(3) 0.41712(16) 0.0854(15) Uani 1 1 d . . . . .
H24 H 0.614685 0.439229 0.449541 0.102 Uiso 1 1 calc R U . . .
C5 C 0.9529(3) 0.2389(2) 0.57581(13) 0.0424(8) Uani 1 1 d . . . . .
C45 C 0.8861(4) 0.6249(2) 0.6898(2) 0.0725(12) Uani 1 1 d . . . . .
H45 H 0.933682 0.647885 0.718298 0.087 Uiso 1 1 calc R U . . .
C47 C 0.7692(5) 0.6403(3) 0.60722(19) 0.0868(15) Uani 1 1 d . . . . .
H47 H 0.737088 0.674399 0.579410 0.104 Uiso 1 1 calc R U . . .
C35 C 1.0863(4) 0.3198(3) 0.70424(19) 0.0800(14) Uani 1 1 d . . . . .
H35 H 1.167755 0.334870 0.699206 0.096 Uiso 1 1 calc R U . . .
C30 C 0.5031(4) 0.2244(3) 0.39703(18) 0.0769(13) Uani 1 1 d . . . . .
H30 H 0.541672 0.254795 0.369538 0.092 Uiso 1 1 calc R U . . .
C26 C 0.4863(4) 0.1834(3) 0.49046(19) 0.0760(13) Uani 1 1 d . . . . .
H26 H 0.512569 0.185839 0.527433 0.091 Uiso 1 1 calc R U . . .
C1 C 0.9887(3) 0.3694(2) 0.54069(14) 0.0558(10) Uani 1 1 d . . . . .
H1 H 0.959117 0.420694 0.529179 0.067 Uiso 1 1 calc R U . . .
C15 C 0.8588(5) 0.0510(2) 0.44873(18) 0.0759(13) Uani 1 1 d . . . . .
H15 H 0.835589 -0.004287 0.449782 0.091 Uiso 1 1 calc R U . . .
C3 C 1.1571(4) 0.2787(3) 0.55562(17) 0.0725(12) Uani 1 1 d . . . . .
H3 H 1.240458 0.266832 0.554406 0.087 Uiso 1 1 calc R U . . .
C10 C 0.2824(4) 0.0593(3) 0.67429(16) 0.0748(13) Uani 1 1 d . . . . .
H10 H 0.197978 0.062843 0.678763 0.090 Uiso 1 1 calc R U . . .
C9 C 0.3442(5) -0.0123(3) 0.68965(17) 0.0772(13) Uani 1 1 d . . . . .
H9 H 0.300383 -0.056379 0.704186 0.093 Uiso 1 1 calc R U . . .
C23 C 0.6563(6) 0.4804(3) 0.37361(19) 0.120(2) Uani 1 1 d . . . . .
H23 H 0.615288 0.530578 0.376548 0.145 Uiso 1 1 calc R U . . .
C27 C 0.3831(4) 0.1359(3) 0.4757(2) 0.0956(17) Uani 1 1 d . . . . .
H27 H 0.342382 0.105698 0.502562 0.115 Uiso 1 1 calc R U . . .
C34 C 1.0590(5) 0.2521(4) 0.7351(2) 0.0966(19) Uani 1 1 d . . . . .
H34 H 1.122023 0.221033 0.751218 0.116 Uiso 1 1 calc R U . . .
C42 C 0.6237(4) 0.4512(2) 0.74474(15) 0.0651(11) Uani 1 1 d . . . . .
H42 H 0.680448 0.494189 0.745947 0.078 Uiso 1 1 calc R U . . .
C22 C 0.7170(5) 0.4620(3) 0.32642(18) 0.0888(16) Uani 1 1 d . . . . .
H22 H 0.718837 0.499903 0.297364 0.107 Uiso 1 1 calc R U . . .
C28 C 0.3431(4) 0.1343(3) 0.4225(3) 0.099(2) Uani 1 1 d . . . . .
H28 H 0.274934 0.102704 0.412516 0.119 Uiso 1 1 calc R U . . .
C29 C 0.4013(4) 0.1780(3) 0.3840(2) 0.0992(19) Uani 1 1 d . . . . .
H29 H 0.372134 0.176901 0.347480 0.119 Uiso 1 1 calc R U . . .
H1A H 0.721(2) 0.4176(17) 0.5359(12) 0.047(9) Uiso 1 1 d . . . . .

loop_
_atom_site_aniso_label
_atom_site_aniso_U_11
_atom_site_aniso_U_22
_atom_site_aniso_U_33
_atom_site_aniso_U_23
_atom_site_aniso_U_13
_atom_site_aniso_U_12
RU01 0.03286(14) 0.03489(14) 0.03521(15) -0.00179(11) 0.00176(10) 0.00209(11)
P2 0.0388(5) 0.0364(4) 0.0362(5) -0.0021(4) 0.0017(4) 0.0017(4)
P1 0.0360(5) 0.0410(5) 0.0372(5) -0.0051(4) -0.0016(4) 0.0042(4)
S1 0.0684(7) 0.0386(5) 0.0713(7) 0.0107(5) 0.0084(5) 0.0064(5)
N2 0.0360(15) 0.0347(14) 0.0450(16) -0.0006(12) 0.0034(12) 0.0040(12)
O1 0.0603(16) 0.0513(15) 0.0731(18) 0.0072(13) 0.0077(13) 0.0230(13)
C33 0.131(5) 0.078(3) 0.061(3) 0.013(2) -0.026(3) 0.026(3)
N3 0.0446(17) 0.0436(16) 0.0543(18) 0.0057(14) 0.0049(14) -0.0052(14)
O2 0.0406(16) 0.097(2) 0.096(2) -0.0257(18) -0.0040(15) 0.0208(15)
C13 0.0431(19) 0.0401(18) 0.0341(18) -0.0069(14) -0.0011(14) 0.0067(15)
N1 0.0336(15) 0.0530(17) 0.0371(15) -0.0032(13) 0.0051(12) -0.0036(13)
C6 0.051(2) 0.0350(18) 0.041(2) -0.0049(14) -0.0018(16) 0.0019(16)
C43 0.046(2) 0.0359(18) 0.048(2) -0.0024(16) 0.0090(16) -0.0003(16)
C38 0.050(2) 0.050(2) 0.050(2) -0.0088(17) 0.0069(17) 0.0007(18)
C37 0.0430(19) 0.0456(19) 0.0377(19) -0.0014(16) 0.0027(15) 0.0000(16)
C19 0.052(2) 0.0430(19) 0.0367(19) -0.0042(15) -0.0070(16) 0.0084(16)
C50 0.054(2) 0.047(2) 0.048(2) -0.0070(16) 0.0028(18) 0.0017(18)
C20 0.068(3) 0.055(2) 0.048(2) 0.0047(19) 0.0050(19) 0.0191(19)
C2 0.040(2) 0.102(4) 0.074(3) -0.005(3) 0.014(2) -0.023(2)
C49 0.0444(19) 0.0431(19) 0.0399(19) -0.0064(16) -0.0007(15) 0.0089(17)
C7 0.068(3) 0.046(2) 0.050(2) 0.0001(18) 0.0035(19) -0.0116(19)
C44 0.054(2) 0.050(2) 0.073(3) -0.011(2) 0.003(2) -0.0030(18)
C18 0.050(2) 0.050(2) 0.052(2) -0.0029(17) 0.0021(17) 0.0076(18)
C32 0.078(3) 0.065(3) 0.046(2) 0.003(2) -0.012(2) 0.014(2)
C25 0.0384(19) 0.061(2) 0.053(2) -0.0186(19) 0.0008(17) 0.0032(17)
C12 0.054(2) 0.054(2) 0.039(2) -0.0029(17) 0.0011(17) -0.0118(19)
C8 0.094(4) 0.057(3) 0.066(3) 0.011(2) 0.008(3) -0.014(2)
C21 0.079(3) 0.083(3) 0.045(2) 0.010(2) 0.003(2) 0.007(2)
C39 0.047(2) 0.063(2) 0.061(3) 0.003(2) 0.0077(18) -0.0044(19)
C48 0.086(3) 0.042(2) 0.056(2) 0.0001(19) 0.005(2) 0.010(2)
C11 0.054(2) 0.076(3) 0.057(2) 0.006(2) 0.002(2) -0.013(2)
C14 0.065(3) 0.044(2) 0.070(3) 0.0002(19) 0.001(2) 0.0030(19)
C46 0.122(4) 0.043(2) 0.095(4) -0.005(3) 0.040(3) -0.013(3)
C41 0.074(3) 0.094(3) 0.056(3) -0.025(2) 0.021(2) -0.011(3)
C31 0.055(2) 0.048(2) 0.0344(19) -0.0078(16) -0.0096(16) 0.0101(17)
C36 0.051(2) 0.069(2) 0.055(2) -0.017(2) -0.0077(19) 0.014(2)
C40 0.055(2) 0.087(3) 0.048(2) 0.002(2) 0.0153(19) 0.002(2)
C17 0.053(2) 0.078(3) 0.056(2) -0.005(2) 0.0065(19) 0.027(2)
C16 0.086(3) 0.068(3) 0.055(3) 0.000(2) 0.006(2) 0.047(3)
C4 0.045(2) 0.077(3) 0.051(2) -0.008(2) 0.0000(18) 0.011(2)
C24 0.141(4) 0.073(3) 0.043(2) 0.004(2) 0.008(3) 0.057(3)
C5 0.0366(18) 0.053(2) 0.0376(19) -0.0079(16) -0.0003(15) 0.0072(16)
C45 0.067(3) 0.053(3) 0.097(4) -0.019(3) 0.011(3) -0.019(2)
C47 0.151(5) 0.046(2) 0.065(3) 0.007(2) 0.018(3) 0.014(3)
C35 0.062(3) 0.104(4) 0.074(3) -0.027(3) -0.023(2) 0.031(3)
C30 0.053(3) 0.097(3) 0.080(3) -0.022(3) -0.011(2) 0.004(2)
C26 0.070(3) 0.090(3) 0.069(3) -0.025(3) 0.007(2) -0.022(3)
C1 0.051(2) 0.062(2) 0.055(2) -0.0005(19) 0.0077(18) -0.0131(19)
C15 0.104(4) 0.039(2) 0.084(3) -0.002(2) -0.004(3) 0.018(3)
C3 0.039(2) 0.109(4) 0.070(3) -0.014(3) 0.005(2) 0.008(3)
C10 0.064(3) 0.108(4) 0.053(3) 0.001(3) 0.003(2) -0.032(3)
C9 0.098(4) 0.076(3) 0.058(3) 0.003(2) 0.010(3) -0.042(3)
C23 0.233(7) 0.073(3) 0.055(3) 0.004(3) 0.004(4) 0.072(4)
C27 0.075(3) 0.099(4) 0.114(4) -0.048(3) 0.032(3) -0.038(3)
C34 0.103(4) 0.111(4) 0.074(3) -0.020(3) -0.039(3) 0.062(4)
C42 0.067(3) 0.074(3) 0.054(2) -0.019(2) 0.020(2) -0.019(2)
C22 0.157(5) 0.064(3) 0.045(3) 0.014(2) -0.004(3) 0.012(3)
C28 0.037(2) 0.110(4) 0.150(5) -0.086(4) 0.008(3) -0.007(3)
C29 0.053(3) 0.128(5) 0.115(5) -0.060(4) -0.026(3) 0.009(3)

loop_
_atom_type_symbol
_atom_type_description
_atom_type_scat_dispersion_real
_atom_type_scat_dispersion_imag
_atom_type_scat_source
C C 0.0033 0.0016 'International Tables Vol C Tables 4.2.6.8 and 6.1.1.4'
H H 0.0000 0.0000 'International Tables Vol C Tables 4.2.6.8 and 6.1.1.4'
N N 0.0061 0.0033 'International Tables Vol C Tables 4.2.6.8 and 6.1.1.4'
O O 0.0106 0.0060 'International Tables Vol C Tables 4.2.6.8 and 6.1.1.4'
P P 0.1023 0.0942 'International Tables Vol C Tables 4.2.6.8 and 6.1.1.4'
Ru Ru -1.2594 0.8363 'International Tables Vol C Tables 4.2.6.8 and 6.1.1.4'
S S 0.1246 0.1234 'International Tables Vol C Tables 4.2.6.8 and 6.1.1.4'

loop_
_geom_angle_atom_site_label_1
_geom_angle_atom_site_label_2
_geom_angle_atom_site_label_3
_geom_angle
_geom_angle_site_symmetry_1
_geom_angle_site_symmetry_3
C50 RU01 N1 176.71(13) . .
C50 RU01 N2 107.56(13) . .
N1 RU01 N2 75.21(10) . .
C50 RU01 P1 88.42(11) . .
N1 RU01 P1 89.71(7) . .
N2 RU01 P1 92.41(7) . .
C50 RU01 P2 94.06(11) . .
N1 RU01 P2 87.54(7) . .
N2 RU01 P2 92.35(7) . .
P1 RU01 P2 173.71(3) . .
C50 RU01 H1A 84.7(10) . .
N1 RU01 H1A 92.6(10) . .
N2 RU01 H1A 167.7(10) . .
P1 RU01 H1A 88.5(10) . .
P2 RU01 H1A 86.0(10) . .
C31 P2 C37 101.28(16) . .
C31 P2 C43 104.55(16) . .
C37 P2 C43 102.07(15) . .
C31 P2 RU01 109.91(10) . .
C37 P2 RU01 120.10(11) . .
C43 P2 RU01 116.85(11) . .
C19 P1 C25 101.72(16) . .
C19 P1 C13 103.78(15) . .
C25 P1 C13 101.69(15) . .
C19 P1 RU01 116.25(11) . .
C25 P1 RU01 117.48(12) . .
C13 P1 RU01 113.84(10) . .
C7 S1 C6 88.78(17) . .
C49 N2 C6 118.8(3) . .
C49 N2 RU01 115.8(2) . .
C6 N2 RU01 125.4(2) . .
C34 C33 C32 120.2(5) . .
C34 C33 H33 119.9 . .
C32 C33 H33 119.9 . .
C6 N3 C12 110.8(3) . .
C18 C13 C14 117.9(3) . .
C18 C13 P1 120.5(2) . .
C14 C13 P1 121.4(3) . .
C1 N1 C5 118.3(3) . .
C1 N1 RU01 124.8(2) . .
C5 N1 RU01 116.8(2) . .
N3 C6 N2 121.0(3) . .
N3 C6 S1 115.2(3) . .
N2 C6 S1 123.8(2) . .
C48 C43 C44 118.2(3) . .
C48 C43 P2 119.7(3) . .
C44 C43 P2 121.8(3) . .
C37 C38 C39 120.1(3) . .
C37 C38 H38 120.0 . .
C39 C38 H38 120.0 . .
C38 C37 C42 117.9(3) . .
C38 C37 P2 119.7(3) . .
C42 C37 P2 122.2(3) . .
C20 C19 C24 117.1(3) . .
C20 C19 P1 124.2(3) . .
C24 C19 P1 118.5(3) . .
O2 C50 RU01 175.9(3) . .
C19 C20 C21 121.8(3) . .
C19 C20 H20 119.1 . .
C21 C20 H20 119.1 . .
C3 C2 C1 118.7(4) . .
C3 C2 H2 120.6 . .
C1 C2 H2 120.6 . .
O1 C49 N2 126.8(3) . .
O1 C49 C5 118.5(3) . .
N2 C49 C5 114.7(3) . .
C12 C7 C8 119.8(4) . .
C12 C7 S1 109.8(3) . .
C8 C7 S1 130.4(3) . .
C45 C44 C43 120.7(4) . .
C45 C44 H44 119.6 . .
C43 C44 H44 119.6 . .
C13 C18 C17 121.1(4) . .
C13 C18 H18 119.4 . .
C17 C18 H18 119.4 . .
C31 C32 C33 119.7(4) . .
C31 C32 H32 120.1 . .
C33 C32 H32 120.1 . .
C26 C25 C30 118.3(4) . .
C26 C25 P1 118.8(3) . .
C30 C25 P1 122.6(3) . .
N3 C12 C7 115.5(3) . .
N3 C12 C11 124.4(3) . .
C7 C12 C11 120.1(3) . .
C9 C8 C7 119.3(4) . .
C9 C8 H8 120.3 . .
C7 C8 H8 120.3 . .
C22 C21 C20 119.7(4) . .
C22 C21 H21 120.1 . .
C20 C21 H21 120.1 . .
C40 C39 C38 121.1(4) . .
C40 C39 H39 119.5 . .
C38 C39 H39 119.5 . .
C47 C48 C43 120.0(4) . .
C47 C48 H48 120.0 . .
C43 C48 H48 120.0 . .
C10 C11 C12 119.1(4) . .
C10 C11 H11 120.4 . .
C12 C11 H11 120.4 . .
C15 C14 C13 120.3(4) . .
C15 C14 H14 119.8 . .
C13 C14 H14 119.8 . .
C45 C46 C47 120.1(4) . .
C45 C46 H46 119.9 . .
C47 C46 H46 119.9 . .
C40 C41 C42 120.2(4) . .
C40 C41 H41 119.9 . .
C42 C41 H41 119.9 . .
C32 C31 C36 118.6(3) . .
C32 C31 P2 118.9(3) . .
C36 C31 P2 121.9(3) . .
C35 C36 C31 120.9(4) . .
C35 C36 H36 119.5 . .
C31 C36 H36 119.5 . .
C39 C40 C41 119.5(4) . .
C39 C40 H40 120.3 . .
C41 C40 H40 120.3 . .
C16 C17 C18 120.2(4) . .
C16 C17 H17 119.9 . .
C18 C17 H17 119.9 . .
C17 C16 C15 119.2(4) . .
C17 C16 H16 120.4 . .
C15 C16 H16 120.4 . .
C3 C4 C5 120.4(4) . .
C3 C4 H4 119.8 . .
C5 C4 H4 119.8 . .
C23 C24 C19 121.1(4) . .
C23 C24 H24 119.4 . .
C19 C24 H24 119.4 . .
N1 C5 C4 121.2(3) . .
N1 C5 C49 117.3(3) . .
C4 C5 C49 121.5(3) . .
C46 C45 C44 120.1(4) . .
C46 C45 H45 120.0 . .
C44 C45 H45 120.0 . .
C46 C47 C48 120.8(4) . .
C46 C47 H47 119.6 . .
C48 C47 H47 119.6 . .
C34 C35 C36 119.9(5) . .
C34 C35 H35 120.0 . .
C36 C35 H35 120.0 . .
C29 C30 C25 119.8(5) . .
C29 C30 H30 120.1 . .
C25 C30 H30 120.1 . .
C25 C26 C27 120.3(4) . .
C25 C26 H26 119.9 . .
C27 C26 H26 119.9 . .
N1 C1 C2 122.4(4) . .
N1 C1 H1 118.8 . .
C2 C1 H1 118.8 . .
C14 C15 C16 121.2(4) . .
C14 C15 H15 119.4 . .
C16 C15 H15 119.4 . .
C4 C3 C2 118.9(4) . .
C4 C3 H3 120.6 . .
C2 C3 H3 120.6 . .
C11 C10 C9 120.3(4) . .
C11 C10 H10 119.9 . .
C9 C10 H10 119.9 . .
C8 C9 C10 121.3(4) . .
C8 C9 H9 119.4 . .
C10 C9 H9 119.4 . .
C22 C23 C24 120.4(4) . .
C22 C23 H23 119.8 . .
C24 C23 H23 119.8 . .
C28 C27 C26 119.8(5) . .
C28 C27 H27 120.1 . .
C26 C27 H27 120.1 . .
C35 C34 C33 120.5(4) . .
C35 C34 H34 119.7 . .
C33 C34 H34 119.7 . .
C41 C42 C37 121.1(4) . .
C41 C42 H42 119.5 . .
C37 C42 H42 119.5 . .
C23 C22 C21 119.8(4) . .
C23 C22 H22 120.1 . .
C21 C22 H22 120.1 . .
C29 C28 C27 120.0(5) . .
C29 C28 H28 120.0 . .
C27 C28 H28 120.0 . .
C28 C29 C30 121.7(5) . .
C28 C29 H29 119.2 . .
C30 C29 H29 119.2 . .

loop_
_geom_bond_atom_site_label_1
_geom_bond_atom_site_label_2
_geom_bond_distance
_geom_bond_site_symmetry_2
RU01 C50 1.827(4) .
RU01 N1 2.148(3) .
RU01 N2 2.221(2) .
RU01 P1 2.3659(8) .
RU01 P2 2.3763(8) .
RU01 H1A 1.55(3) .
P2 C31 1.834(3) .
P2 C37 1.837(3) .
P2 C43 1.838(3) .
P1 C19 1.829(3) .
P1 C25 1.835(3) .
P1 C13 1.832(3) .
S1 C7 1.732(4) .
S1 C6 1.762(3) .
N2 C49 1.347(4) .
N2 C6 1.371(4) .
O1 C49 1.243(4) .
C33 C34 1.376(7) .
C33 C32 1.392(5) .
C33 H33 0.9300 .
N3 C6 1.303(4) .
N3 C12 1.385(4) .
O2 C50 1.164(4) .
C13 C18 1.380(4) .
C13 C14 1.389(5) .
N1 C1 1.341(4) .
N1 C5 1.348(4) .
C43 C48 1.381(4) .
C43 C44 1.390(4) .
C38 C37 1.381(4) .
C38 C39 1.398(5) .
C38 H38 0.9300 .
C37 C42 1.385(4) .
C19 C20 1.373(5) .
C19 C24 1.375(5) .
C20 C21 1.378(5) .
C20 H20 0.9300 .
C2 C3 1.374(6) .
C2 C1 1.382(5) .
C2 H2 0.9300 .
C49 C5 1.486(5) .
C7 C12 1.389(5) .
C7 C8 1.399(5) .
C44 C45 1.382(5) .
C44 H44 0.9300 .
C18 C17 1.384(5) .
C18 H18 0.9300 .
C32 C31 1.384(5) .
C32 H32 0.9300 .
C25 C26 1.362(5) .
C25 C30 1.378(5) .
C12 C11 1.395(5) .
C8 C9 1.358(6) .
C8 H8 0.9300 .
C21 C22 1.354(6) .
C21 H21 0.9300 .
C39 C40 1.356(5) .
C39 H39 0.9300 .
C48 C47 1.380(5) .
C48 H48 0.9300 .
C11 C10 1.376(5) .
C11 H11 0.9300 .
C14 C15 1.370(5) .
C14 H14 0.9300 .
C46 C45 1.352(6) .
C46 C47 1.363(6) .
C46 H46 0.9300 .
C41 C40 1.365(5) .
C41 C42 1.388(5) .
C41 H41 0.9300 .
C31 C36 1.396(5) .
C36 C35 1.376(5) .
C36 H36 0.9300 .
C40 H40 0.9300 .
C17 C16 1.361(5) .
C17 H17 0.9300 .
C16 C15 1.372(6) .
C16 H16 0.9300 .
C4 C3 1.363(5) .
C4 C5 1.373(4) .
C4 H4 0.9300 .
C24 C23 1.375(6) .
C24 H24 0.9300 .
C45 H45 0.9300 .
C47 H47 0.9300 .
C35 C34 1.359(7) .
C35 H35 0.9300 .
C30 C29 1.371(6) .
C30 H30 0.9300 .
C26 C27 1.402(5) .
C26 H26 0.9300 .
C1 H1 0.9300 .
C15 H15 0.9300 .
C3 H3 0.9300 .
C10 C9 1.386(6) .
C10 H10 0.9300 .
C9 H9 0.9300 .
C23 C22 1.357(6) .
C23 H23 0.9300 .
C27 C28 1.343(7) .
C27 H27 0.9300 .
C34 H34 0.9300 .
C42 H42 0.9300 .
C22 H22 0.9300 .
C28 C29 1.333(7) .
C28 H28 0.9300 .
C29 H29 0.9300 .

loop_
_geom_torsion_atom_site_label_1
_geom_torsion_atom_site_label_2
_geom_torsion_atom_site_label_3
_geom_torsion_atom_site_label_4
_geom_torsion
_geom_torsion_site_symmetry_1
_geom_torsion_site_symmetry_2
_geom_torsion_site_symmetry_3
_geom_torsion_site_symmetry_4
C19 P1 C13 C18 52.9(3) . . . .
C25 P1 C13 C18 158.2(3) . . . .
RU01 P1 C13 C18 -74.4(3) . . . .
C19 P1 C13 C14 -132.2(3) . . . .
C25 P1 C13 C14 -26.9(3) . . . .
RU01 P1 C13 C14 100.5(3) . . . .
C12 N3 C6 N2 179.2(3) . . . .
C12 N3 C6 S1 -0.9(4) . . . .
C49 N2 C6 N3 179.3(3) . . . .
RU01 N2 C6 N3 -1.3(4) . . . .
C49 N2 C6 S1 -0.7(4) . . . .
RU01 N2 C6 S1 178.68(15) . . . .
C7 S1 C6 N3 0.7(3) . . . .
C7 S1 C6 N2 -179.3(3) . . . .
C31 P2 C43 C48 156.5(3) . . . .
C37 P2 C43 C48 -98.3(3) . . . .
RU01 P2 C43 C48 34.8(3) . . . .
C31 P2 C43 C44 -29.1(3) . . . .
C37 P2 C43 C44 76.1(3) . . . .
RU01 P2 C43 C44 -150.8(3) . . . .
C39 C38 C37 C42 -3.8(5) . . . .
C39 C38 C37 P2 171.2(3) . . . .
C31 P2 C37 C38 -98.3(3) . . . .
C43 P2 C37 C38 153.9(3) . . . .
RU01 P2 C37 C38 22.8(3) . . . .
C31 P2 C37 C42 76.5(3) . . . .
C43 P2 C37 C42 -31.3(3) . . . .
RU01 P2 C37 C42 -162.4(3) . . . .
C25 P1 C19 C20 -90.0(3) . . . .
C13 P1 C19 C20 15.3(3) . . . .
RU01 P1 C19 C20 141.1(3) . . . .
C25 P1 C19 C24 84.5(3) . . . .
C13 P1 C19 C24 -170.2(3) . . . .
RU01 P1 C19 C24 -44.4(4) . . . .
C24 C19 C20 C21 0.5(6) . . . .
P1 C19 C20 C21 175.0(3) . . . .
C6 N2 C49 O1 2.1(5) . . . .
RU01 N2 C49 O1 -177.3(3) . . . .
C6 N2 C49 C5 -176.8(3) . . . .
RU01 N2 C49 C5 3.8(3) . . . .
C6 S1 C7 C12 -0.3(3) . . . .
C6 S1 C7 C8 178.6(4) . . . .
C48 C43 C44 C45 0.5(5) . . . .
P2 C43 C44 C45 -173.9(3) . . . .
C14 C13 C18 C17 0.1(5) . . . .
P1 C13 C18 C17 175.2(3) . . . .
C34 C33 C32 C31 0.9(6) . . . .
C19 P1 C25 C26 -162.0(3) . . . .
C13 P1 C25 C26 91.1(3) . . . .
RU01 P1 C25 C26 -33.9(3) . . . .
C19 P1 C25 C30 23.0(4) . . . .
C13 P1 C25 C30 -83.9(3) . . . .
RU01 P1 C25 C30 151.1(3) . . . .
C6 N3 C12 C7 0.6(4) . . . .
C6 N3 C12 C11 179.6(3) . . . .
C8 C7 C12 N3 -179.1(3) . . . .
S1 C7 C12 N3 -0.1(4) . . . .
C8 C7 C12 C11 1.9(5) . . . .
S1 C7 C12 C11 -179.2(3) . . . .
C12 C7 C8 C9 0.2(6) . . . .
S1 C7 C8 C9 -178.5(3) . . . .
C19 C20 C21 C22 -0.9(6) . . . .
C37 C38 C39 C40 1.0(5) . . . .
C44 C43 C48 C47 -0.6(6) . . . .
P2 C43 C48 C47 174.0(3) . . . .
N3 C12 C11 C10 178.2(3) . . . .
C7 C12 C11 C10 -2.8(5) . . . .
C18 C13 C14 C15 -0.1(5) . . . .
P1 C13 C14 C15 -175.2(3) . . . .
C33 C32 C31 C36 -0.6(5) . . . .
C33 C32 C31 P2 171.1(3) . . . .
C37 P2 C31 C32 43.2(3) . . . .
C43 P2 C31 C32 149.0(3) . . . .
RU01 P2 C31 C32 -84.8(3) . . . .
C37 P2 C31 C36 -145.4(3) . . . .
C43 P2 C31 C36 -39.6(3) . . . .
RU01 P2 C31 C36 86.6(3) . . . .
C32 C31 C36 C35 0.1(5) . . . .
P2 C31 C36 C35 -171.3(3) . . . .
C38 C39 C40 C41 1.8(6) . . . .
C42 C41 C40 C39 -1.8(6) . . . .
C13 C18 C17 C16 0.1(6) . . . .
C18 C17 C16 C15 -0.2(6) . . . .
C20 C19 C24 C23 0.7(7) . . . .
P1 C19 C24 C23 -174.1(4) . . . .
C1 N1 C5 C4 -1.3(5) . . . .
RU01 N1 C5 C4 178.3(2) . . . .
C1 N1 C5 C49 177.7(3) . . . .
RU01 N1 C5 C49 -2.6(4) . . . .
C3 C4 C5 N1 0.9(5) . . . .
C3 C4 C5 C49 -178.1(3) . . . .
O1 C49 C5 N1 -179.8(3) . . . .
N2 C49 C5 N1 -0.9(4) . . . .
O1 C49 C5 C4 -0.8(5) . . . .
N2 C49 C5 C4 178.2(3) . . . .
C47 C46 C45 C44 0.5(7) . . . .
C43 C44 C45 C46 -0.5(6) . . . .
C45 C46 C47 C48 -0.5(8) . . . .
C43 C48 C47 C46 0.6(7) . . . .
C31 C36 C35 C34 0.0(6) . . . .
C26 C25 C30 C29 -2.7(6) . . . .
P1 C25 C30 C29 172.3(3) . . . .
C30 C25 C26 C27 3.3(6) . . . .
P1 C25 C26 C27 -171.9(3) . . . .
C5 N1 C1 C2 0.8(5) . . . .
RU01 N1 C1 C2 -178.8(3) . . . .
C3 C2 C1 N1 0.2(6) . . . .
C13 C14 C15 C16 0.0(6) . . . .
C17 C16 C15 C14 0.2(6) . . . .
C5 C4 C3 C2 0.2(6) . . . .
C1 C2 C3 C4 -0.6(6) . . . .
C12 C11 C10 C9 1.8(6) . . . .
C7 C8 C9 C10 -1.3(6) . . . .
C11 C10 C9 C8 0.3(6) . . . .
C19 C24 C23 C22 -1.5(9) . . . .
C25 C26 C27 C28 -1.8(7) . . . .
C36 C35 C34 C33 0.3(7) . . . .
C32 C33 C34 C35 -0.8(7) . . . .
C40 C41 C42 C37 -1.1(7) . . . .
C38 C37 C42 C41 3.8(6) . . . .
P2 C37 C42 C41 -171.1(3) . . . .
C24 C23 C22 C21 1.1(9) . . . .
C20 C21 C22 C23 0.1(8) . . . .
C26 C27 C28 C29 -0.3(8) . . . .
C27 C28 C29 C30 0.9(8) . . . .
C25 C30 C29 C28 0.6(7) . . . .
